data_4316250
loop_
_publ_author_name
'Florian Blasberg'
'Jan W. Bats'
'Michael Bolte'
'Hans-Wolfram Lerner'
'Matthias Wagner'

_publ_contact_author
;
      Dr. Michael Bolte
      Institut f\"ur Anorganische Chemie
      J. W. Goethe-Universit\"at
      Max-von-Laue-Str. 7
      60438 Frankfurt/Main
      Germany
;
_publ_contact_author_email bolte@chemie.uni-frankfurt.de
_publ_contact_author_fax '49 69 798 29239'
_publ_contact_author_phone '49 69 798 29136'
_publ_section_title
;
 Para-Quinone-Containing Bis(pyrazol-1-yl)methane Ligands: Coordination
 Behavior Toward CoII and a C-H Activation Reaction with CeIV
;
_journal_name_full 'Inorganic Chemistry'
_journal_page_first 7435
_journal_page_last 7445
_journal_paper_doi 10.1021/ic100754k
_journal_volume 49
_journal_year 2010
_chemical_formula_moiety 'C19 H24 Cl2 Co N4 O2, 0.5(C2 H3 N)'
_chemical_formula_sum 'C20 H25.5 Cl2 Co N4.5 O2'
_chemical_formula_weight 490.78
_chemical_name_systematic ?
_space_group_IT_number 15
_symmetry_cell_setting monoclinic
_symmetry_space_group_name_Hall '-C 2yc'
_symmetry_space_group_name_H-M 'C 1 2/c 1'
_atom_sites_solution_hydrogens geom
_atom_sites_solution_primary direct
_atom_sites_solution_secondary difmap
_audit_creation_method SHELXL-97
_cell_angle_alpha 90.00
_cell_angle_beta 104.463(5)
_cell_angle_gamma 90.00
_cell_formula_units_Z 8
_cell_length_a 32.053(2)
_cell_length_b 8.6594(8)
_cell_length_c 16.5253(11)
_cell_measurement_reflns_used 7887
_cell_measurement_temperature 173(2)
_cell_measurement_theta_max 25.9
_cell_measurement_theta_min 3.6
_cell_volume 4441.4(6)
_computing_cell_refinement 'X-Area (Stoe & Cie, 2001)'
_computing_data_collection 'X-Area (Stoe & Cie, 2001)'
_computing_data_reduction 'X-Area (Stoe & Cie, 2001)'
_computing_molecular_graphics 'XP in SHELXTL-Plus (Sheldrick, 1991)'
_computing_publication_material SHELXL97
_computing_structure_refinement 'SHELXL97 (Sheldrick, 2008) '
_computing_structure_solution 'SHELXS97 (Sheldrick, 2008) '
_diffrn_ambient_temperature 173(2)
_diffrn_measured_fraction_theta_full 0.995
_diffrn_measured_fraction_theta_max 0.988
_diffrn_measurement_device_type 'STOE IPDS II two-circle-diffractometer'
_diffrn_measurement_method \w
_diffrn_radiation_monochromator graphite
_diffrn_radiation_source 'fine-focus sealed tube'
_diffrn_radiation_type MoK\a
_diffrn_radiation_wavelength 0.71073
_diffrn_reflns_av_R_equivalents 0.0691
_diffrn_reflns_av_sigmaI/netI 0.0718
_diffrn_reflns_limit_h_max 38
_diffrn_reflns_limit_h_min -34
_diffrn_reflns_limit_k_max 10
_diffrn_reflns_limit_k_min -10
_diffrn_reflns_limit_l_max 20
_diffrn_reflns_limit_l_min -20
_diffrn_reflns_number 11201
_diffrn_reflns_theta_full 25.00
_diffrn_reflns_theta_max 25.61
_diffrn_reflns_theta_min 3.51
_diffrn_standards_number 0
_exptl_absorpt_coefficient_mu 1.038
_exptl_absorpt_correction_T_max 0.8943
_exptl_absorpt_correction_T_min 0.7390
_exptl_absorpt_correction_type multi-scan
_exptl_absorpt_process_details 'MULABS (Spek, 2003; Blessing, 1995)'
_exptl_crystal_colour blue
_exptl_crystal_density_diffrn 1.468
_exptl_crystal_density_method 'not measured'
_exptl_crystal_description needle
_exptl_crystal_F_000 2032
_exptl_crystal_size_max 0.31
_exptl_crystal_size_mid 0.11
_exptl_crystal_size_min 0.11
_refine_diff_density_max 0.483
_refine_diff_density_min -0.770
_refine_diff_density_rms 0.078
_refine_ls_extinction_method none
_refine_ls_goodness_of_fit_ref 0.906
_refine_ls_hydrogen_treatment constr
_refine_ls_matrix_type full
_refine_ls_number_parameters 283
_refine_ls_number_reflns 4140
_refine_ls_number_restraints 0
_refine_ls_restrained_S_all 0.906
_refine_ls_R_factor_all 0.0613
_refine_ls_R_factor_gt 0.0396
_refine_ls_shift/su_max 0.001
_refine_ls_shift/su_mean 0.000
_refine_ls_structure_factor_coef Fsqd
_refine_ls_weighting_details 'calc w=1/[\s^2^(Fo^2^)+(0.0498P)^2^+0.0000P] where P=(Fo^2^+2Fc^2^)/3'
_refine_ls_weighting_scheme calc
_refine_ls_wR_factor_gt 0.0905
_refine_ls_wR_factor_ref 0.0957
_reflns_number_gt 2954
_reflns_number_total 4140
_reflns_threshold_expression I>2\s(I)
_cod_data_source_file ic100754k_si_002_02.cif
_cod_data_source_block Cl2Co(L2Me2)
_cod_depositor_comments
;
The following automatic conversions were performed:

'_symmetry_cell_setting' value 'Monoclinic' changed to 'monoclinic'
according to the built-in table from CIF Core dictionary named
'cif_core.dic' version 2.4.1 from 2010-06-29.

Automatic conversion script
Id: cif_fix_values 1646 2011-03-28 12:23:43Z adriana 
;
_cod_original_sg_symbol_H-M 'C 2/c'
_cod_original_formula_sum 'C20 H25.50 Cl2 Co N4.50 O2'
_cod_database_code 4316250

loop_
_symmetry_equiv_pos_as_xyz
'x, y, z'
'-x, y, -z+1/2'
'x+1/2, y+1/2, z'
'-x+1/2, y+1/2, -z+1/2'
'-x, -y, -z'
'x, -y, z-1/2'
'-x+1/2, -y+1/2, -z'
'x+1/2, -y+1/2, z-1/2'

loop_
_atom_site_label
_atom_site_type_symbol
_atom_site_fract_x
_atom_site_fract_y
_atom_site_fract_z
_atom_site_U_iso_or_equiv
_atom_site_adp_type
_atom_site_occupancy
_atom_site_symmetry_multiplicity
_atom_site_calc_flag
_atom_site_refinement_flags
_atom_site_disorder_assembly
_atom_site_disorder_group
Co1 Co 0.387834(14) 1.01459(4) 0.54866(2) 0.01766(12) Uani 1 1 d . . .
Cl1 Cl 0.33951(3) 1.16301(10) 0.46425(5) 0.0337(2) Uani 1 1 d . . .
Cl2 Cl 0.44250(3) 1.14616(9) 0.63062(5) 0.0290(2) Uani 1 1 d . . .
O1 O 0.30958(7) 0.4919(2) 0.58590(12) 0.0230(5) Uani 1 1 d . . .
O2 O 0.27224(7) 0.8118(3) 0.28821(12) 0.0267(5) Uani 1 1 d . . .
C1 C 0.33024(10) 0.6462(3) 0.48597(17) 0.0160(6) Uani 1 1 d . . .
C2 C 0.29678(10) 0.5666(3) 0.51053(17) 0.0174(6) Uani 1 1 d . . .
C3 C 0.25567(11) 0.5691(4) 0.46124(18) 0.0224(7) Uani 1 1 d . . .
H3 H 0.2336 0.5143 0.4781 0.027 Uiso 1 1 calc R . .
C4 C 0.24588(10) 0.6513(3) 0.38645(18) 0.0211(7) Uani 1 1 d . . .
H4 H 0.2171 0.6548 0.3528 0.025 Uiso 1 1 calc R . .
C5 C 0.27858(10) 0.7282(3) 0.36168(17) 0.0194(6) Uani 1 1 d . . .
C6 C 0.32021(10) 0.7257(3) 0.41066(17) 0.0190(6) Uani 1 1 d . . .
H6 H 0.3422 0.7788 0.3928 0.023 Uiso 1 1 calc R . .
C7 C 0.27890(11) 0.3920(4) 0.6083(2) 0.0274(8) Uani 1 1 d . . .
H7A H 0.2530 0.4511 0.6098 0.041 Uiso 1 1 calc R . .
H7B H 0.2914 0.3474 0.6636 0.041 Uiso 1 1 calc R . .
H7C H 0.2712 0.3090 0.5670 0.041 Uiso 1 1 calc R . .
C8 C 0.22976(11) 0.8130(4) 0.2356(2) 0.0306(8) Uani 1 1 d . . .
H8A H 0.2203 0.7067 0.2212 0.046 Uiso 1 1 calc R . .
H8B H 0.2295 0.8707 0.1844 0.046 Uiso 1 1 calc R . .
H8C H 0.2102 0.8625 0.2649 0.046 Uiso 1 1 calc R . .
N11 N 0.40836(8) 0.6925(3) 0.50201(14) 0.0138(5) Uani 1 1 d . . .
C11 C 0.37524(10) 0.6350(3) 0.54180(17) 0.0161(6) Uani 1 1 d . . .
H11 H 0.3813 0.5227 0.5531 0.019 Uiso 1 1 calc R . .
N12 N 0.41273(8) 0.8477(3) 0.48979(15) 0.0168(5) Uani 1 1 d . . .
C13 C 0.44132(10) 0.8590(3) 0.44225(17) 0.0181(6) Uani 1 1 d . . .
C14 C 0.45386(10) 0.7130(3) 0.42341(18) 0.0206(6) Uani 1 1 d . . .
H14 H 0.4734 0.6895 0.3904 0.025 Uiso 1 1 calc R . .
C15 C 0.43258(10) 0.6082(3) 0.46158(17) 0.0179(6) Uani 1 1 d . . .
C16 C 0.45415(11) 1.0123(4) 0.41647(19) 0.0251(7) Uani 1 1 d . . .
H16A H 0.4330 1.0467 0.3660 0.038 Uiso 1 1 calc R . .
H16B H 0.4826 1.0045 0.4048 0.038 Uiso 1 1 calc R . .
H16C H 0.4554 1.0870 0.4615 0.038 Uiso 1 1 calc R . .
C17 C 0.43334(12) 0.4372(4) 0.4643(2) 0.0283(8) Uani 1 1 d . . .
H17A H 0.4454 0.4028 0.5219 0.042 Uiso 1 1 calc R . .
H17B H 0.4512 0.3983 0.4285 0.042 Uiso 1 1 calc R . .
H17C H 0.4039 0.3975 0.4443 0.042 Uiso 1 1 calc R . .
N21 N 0.37976(8) 0.7092(3) 0.62258(14) 0.0158(5) Uani 1 1 d . . .
N22 N 0.36887(8) 0.8625(3) 0.62534(14) 0.0166(5) Uani 1 1 d . . .
C23 C 0.36832(10) 0.8894(3) 0.70536(18) 0.0190(6) Uani 1 1 d . . .
C24 C 0.37798(11) 0.7547(3) 0.75167(18) 0.0220(7) Uani 1 1 d . . .
H24 H 0.3793 0.7429 0.8094 0.026 Uiso 1 1 calc R . .
C25 C 0.38533(10) 0.6414(3) 0.69868(17) 0.0200(7) Uani 1 1 d . . .
C26 C 0.35839(12) 1.0467(4) 0.7319(2) 0.0282(8) Uani 1 1 d . . .
H26A H 0.3853 1.1006 0.7576 0.042 Uiso 1 1 calc R . .
H26B H 0.3408 1.0381 0.7725 0.042 Uiso 1 1 calc R . .
H26C H 0.3425 1.1049 0.6831 0.042 Uiso 1 1 calc R . .
C27 C 0.39692(12) 0.4765(4) 0.7153(2) 0.0302(8) Uani 1 1 d . . .
H27A H 0.3763 0.4116 0.6760 0.045 Uiso 1 1 calc R . .
H27B H 0.3961 0.4506 0.7726 0.045 Uiso 1 1 calc R . .
H27C H 0.4260 0.4584 0.7083 0.045 Uiso 1 1 calc R . .
N31 N 0.4932(2) 0.5989(9) 0.6577(5) 0.0551(19) Uani 0.50 1 d P . .
C32 C 0.4973(2) 0.6950(9) 0.7038(4) 0.0348(17) Uani 0.50 1 d P . .
C33 C 0.5000 0.8193(8) 0.7500 0.069(2) Uani 1 2 d S . .
H33A H 0.4811 0.8996 0.7187 0.103 Uiso 0.50 1 calc PR . .
H33B H 0.5298 0.8566 0.7647 0.103 Uiso 0.50 1 calc PR . .
H33C H 0.4911 0.7949 0.8011 0.103 Uiso 0.50 1 calc PR . .

loop_
_atom_site_aniso_label
_atom_site_aniso_U_11
_atom_site_aniso_U_22
_atom_site_aniso_U_33
_atom_site_aniso_U_23
_atom_site_aniso_U_13
_atom_site_aniso_U_12
Co1 0.0185(2) 0.0157(2) 0.0204(2) 0.00164(17) 0.00788(16) 0.00157(18)
Cl1 0.0258(5) 0.0349(5) 0.0395(5) 0.0151(4) 0.0065(4) 0.0072(4)
Cl2 0.0266(5) 0.0262(4) 0.0348(4) -0.0049(3) 0.0084(4) -0.0068(3)
O1 0.0229(12) 0.0289(11) 0.0198(10) 0.0047(9) 0.0099(9) -0.0086(10)
O2 0.0186(13) 0.0426(13) 0.0187(10) 0.0072(10) 0.0041(9) -0.0042(11)
C1 0.0169(16) 0.0188(14) 0.0149(13) -0.0031(11) 0.0087(12) -0.0011(12)
C2 0.0211(17) 0.0179(13) 0.0156(14) -0.0025(11) 0.0089(13) -0.0042(12)
C3 0.0241(18) 0.0257(15) 0.0212(15) -0.0048(13) 0.0125(14) -0.0086(14)
C4 0.0149(16) 0.0288(16) 0.0203(15) -0.0045(13) 0.0053(13) -0.0034(13)
C5 0.0205(18) 0.0243(15) 0.0147(13) -0.0006(12) 0.0068(13) -0.0013(13)
C6 0.0191(17) 0.0216(15) 0.0186(14) -0.0018(12) 0.0092(13) -0.0039(13)
C7 0.031(2) 0.0282(17) 0.0268(16) 0.0062(14) 0.0139(15) -0.0100(15)
C8 0.025(2) 0.0441(19) 0.0216(15) 0.0053(15) 0.0047(14) 0.0013(16)
N11 0.0123(13) 0.0149(11) 0.0161(11) -0.0001(9) 0.0072(10) -0.0007(10)
C11 0.0193(16) 0.0163(13) 0.0165(13) -0.0006(11) 0.0114(12) -0.0035(12)
N12 0.0127(14) 0.0189(12) 0.0202(12) 0.0025(10) 0.0066(10) -0.0026(10)
C13 0.0153(16) 0.0251(15) 0.0155(13) 0.0001(12) 0.0069(12) -0.0028(13)
C14 0.0188(17) 0.0260(15) 0.0202(15) -0.0022(12) 0.0113(13) -0.0005(13)
C15 0.0170(16) 0.0204(15) 0.0164(14) -0.0014(12) 0.0044(12) 0.0010(13)
C16 0.0239(18) 0.0284(17) 0.0252(16) 0.0052(14) 0.0104(14) -0.0015(15)
C17 0.034(2) 0.0230(16) 0.0318(17) -0.0054(14) 0.0157(16) 0.0015(15)
N21 0.0190(14) 0.0160(12) 0.0132(11) -0.0020(9) 0.0056(10) -0.0022(10)
N22 0.0185(14) 0.0171(12) 0.0160(11) -0.0030(10) 0.0078(10) -0.0011(10)
C23 0.0150(16) 0.0251(15) 0.0190(14) -0.0053(12) 0.0079(13) -0.0016(13)
C24 0.0259(19) 0.0278(16) 0.0133(13) -0.0004(12) 0.0065(13) -0.0051(14)
C25 0.0216(18) 0.0234(16) 0.0136(14) 0.0039(12) 0.0018(12) -0.0016(13)
C26 0.031(2) 0.0273(17) 0.0290(17) -0.0088(14) 0.0129(15) 0.0024(15)
C27 0.039(2) 0.0262(17) 0.0242(16) 0.0068(14) 0.0048(15) 0.0014(16)
N31 0.050(5) 0.067(5) 0.051(4) -0.020(4) 0.018(4) -0.007(4)
C32 0.027(4) 0.052(4) 0.030(4) -0.007(4) 0.014(3) -0.004(4)
C33 0.067(5) 0.051(4) 0.100(6) 0.000 0.044(5) 0.000

loop_
_atom_type_symbol
_atom_type_description
_atom_type_scat_dispersion_real
_atom_type_scat_dispersion_imag
_atom_type_scat_source
C C 0.0033 0.0016 'International Tables Vol C Tables 4.2.6.8 and 6.1.1.4'
H H 0.0000 0.0000 'International Tables Vol C Tables 4.2.6.8 and 6.1.1.4'
Cl Cl 0.1484 0.1585 'International Tables Vol C Tables 4.2.6.8 and 6.1.1.4'
Co Co 0.3494 0.9721 'International Tables Vol C Tables 4.2.6.8 and 6.1.1.4'
N N 0.0061 0.0033 'International Tables Vol C Tables 4.2.6.8 and 6.1.1.4'
O O 0.0106 0.0060 'International Tables Vol C Tables 4.2.6.8 and 6.1.1.4'

loop_
_geom_angle_atom_site_label_1
_geom_angle_atom_site_label_2
_geom_angle_atom_site_label_3
_geom_angle
_geom_angle_site_symmetry_1
_geom_angle_site_symmetry_3
_geom_angle_publ_flag
N12 Co1 N22 93.03(9) . . ?
N12 Co1 Cl1 114.24(7) . . ?
N22 Co1 Cl1 119.95(8) . . ?
N12 Co1 Cl2 108.21(8) . . ?
N22 Co1 Cl2 105.32(7) . . ?
Cl1 Co1 Cl2 113.80(4) . . ?
C2 O1 C7 116.9(2) . . ?
C5 O2 C8 116.7(2) . . ?
C6 C1 C2 118.4(3) . . ?
C6 C1 C11 123.5(3) . . ?
C2 C1 C11 118.1(2) . . ?
C3 C2 O1 125.0(3) . . ?
C3 C2 C1 120.6(3) . . ?
O1 C2 C1 114.4(3) . . ?
C2 C3 C4 120.5(3) . . ?
C2 C3 H3 119.8 . . ?
C4 C3 H3 119.8 . . ?
C5 C4 C3 119.2(3) . . ?
C5 C4 H4 120.4 . . ?
C3 C4 H4 120.4 . . ?
C6 C5 O2 115.6(3) . . ?
C6 C5 C4 120.8(3) . . ?
O2 C5 C4 123.6(3) . . ?
C5 C6 C1 120.6(3) . . ?
C5 C6 H6 119.7 . . ?
C1 C6 H6 119.7 . . ?
O1 C7 H7A 109.5 . . ?
O1 C7 H7B 109.5 . . ?
H7A C7 H7B 109.5 . . ?
O1 C7 H7C 109.5 . . ?
H7A C7 H7C 109.5 . . ?
H7B C7 H7C 109.5 . . ?
O2 C8 H8A 109.5 . . ?
O2 C8 H8B 109.5 . . ?
H8A C8 H8B 109.5 . . ?
O2 C8 H8C 109.5 . . ?
H8A C8 H8C 109.5 . . ?
H8B C8 H8C 109.5 . . ?
C15 N11 N12 111.3(2) . . ?
C15 N11 C11 127.2(2) . . ?
N12 N11 C11 120.7(2) . . ?
N21 C11 N11 110.1(2) . . ?
N21 C11 C1 113.2(2) . . ?
N11 C11 C1 113.1(2) . . ?
N21 C11 H11 106.7 . . ?
N11 C11 H11 106.7 . . ?
C1 C11 H11 106.7 . . ?
C13 N12 N11 105.4(2) . . ?
C13 N12 Co1 129.55(19) . . ?
N11 N12 Co1 124.36(17) . . ?
N12 C13 C14 110.0(2) . . ?
N12 C13 C16 120.6(3) . . ?
C14 C13 C16 129.4(3) . . ?
C15 C14 C13 107.0(2) . . ?
C15 C14 H14 126.5 . . ?
C13 C14 H14 126.5 . . ?
N11 C15 C14 106.3(2) . . ?
N11 C15 C17 122.0(3) . . ?
C14 C15 C17 131.7(3) . . ?
C13 C16 H16A 109.5 . . ?
C13 C16 H16B 109.5 . . ?
H16A C16 H16B 109.5 . . ?
C13 C16 H16C 109.5 . . ?
H16A C16 H16C 109.5 . . ?
H16B C16 H16C 109.5 . . ?
C15 C17 H17A 109.5 . . ?
C15 C17 H17B 109.5 . . ?
H17A C17 H17B 109.5 . . ?
C15 C17 H17C 109.5 . . ?
H17A C17 H17C 109.5 . . ?
H17B C17 H17C 109.5 . . ?
C25 N21 N22 111.2(2) . . ?
C25 N21 C11 128.2(2) . . ?
N22 N21 C11 119.2(2) . . ?
C23 N22 N21 105.3(2) . . ?
C23 N22 Co1 125.60(19) . . ?
N21 N22 Co1 119.25(16) . . ?
N22 C23 C24 109.9(2) . . ?
N22 C23 C26 120.2(3) . . ?
C24 C23 C26 129.9(3) . . ?
C25 C24 C23 107.4(2) . . ?
C25 C24 H24 126.3 . . ?
C23 C24 H24 126.3 . . ?
N21 C25 C24 106.1(2) . . ?
N21 C25 C27 123.8(3) . . ?
C24 C25 C27 130.1(3) . . ?
C23 C26 H26A 109.5 . . ?
C23 C26 H26B 109.5 . . ?
H26A C26 H26B 109.5 . . ?
C23 C26 H26C 109.5 . . ?
H26A C26 H26C 109.5 . . ?
H26B C26 H26C 109.5 . . ?
C25 C27 H27A 109.5 . . ?
C25 C27 H27B 109.5 . . ?
H27A C27 H27B 109.5 . . ?
C25 C27 H27C 109.5 . . ?
H27A C27 H27C 109.5 . . ?
H27B C27 H27C 109.5 . . ?
N31 C32 C33 172.8(9) . . ?
N31 C32 C32 131.6(5) . 2_656 ?
C33 C32 C32 55.3(3) . 2_656 ?
C32 C33 H33A 109.5 . . ?
C32 C33 H33B 109.5 . . ?
H33A C33 H33B 109.5 . . ?
C32 C33 H33C 109.5 . . ?
H33A C33 H33C 109.5 . . ?
H33B C33 H33C 109.5 . . ?

loop_
_geom_bond_atom_site_label_1
_geom_bond_atom_site_label_2
_geom_bond_distance
_geom_bond_site_symmetry_2
_geom_bond_publ_flag
Co1 N12 2.015(2) . ?
Co1 N22 2.023(2) . ?
Co1 Cl1 2.2175(9) . ?
Co1 Cl2 2.2399(9) . ?
O1 C2 1.372(3) . ?
O1 C7 1.426(3) . ?
O2 C5 1.384(3) . ?
O2 C8 1.421(4) . ?
C1 C6 1.388(4) . ?
C1 C2 1.417(4) . ?
C1 C11 1.509(4) . ?
C2 C3 1.365(4) . ?
C3 C4 1.393(4) . ?
C3 H3 0.9500 . ?
C4 C5 1.387(4) . ?
C4 H4 0.9500 . ?
C5 C6 1.377(4) . ?
C6 H6 0.9500 . ?
C7 H7A 0.9800 . ?
C7 H7B 0.9800 . ?
C7 H7C 0.9800 . ?
C8 H8A 0.9800 . ?
C8 H8B 0.9800 . ?
C8 H8C 0.9800 . ?
N11 C15 1.357(4) . ?
N11 N12 1.371(3) . ?
N11 C11 1.468(3) . ?
C11 N21 1.456(3) . ?
C11 H11 1.0000 . ?
N12 C13 1.351(3) . ?
C13 C14 1.386(4) . ?
C13 C16 1.484(4) . ?
C14 C15 1.379(4) . ?
C14 H14 0.9500 . ?
C15 C17 1.482(4) . ?
C16 H16A 0.9800 . ?
C16 H16B 0.9800 . ?
C16 H16C 0.9800 . ?
C17 H17A 0.9800 . ?
C17 H17B 0.9800 . ?
C17 H17C 0.9800 . ?
N21 C25 1.359(3) . ?
N21 N22 1.376(3) . ?
N22 C23 1.347(3) . ?
C23 C24 1.387(4) . ?
C23 C26 1.490(4) . ?
C24 C25 1.374(4) . ?
C24 H24 0.9500 . ?
C25 C27 1.483(4) . ?
C26 H26A 0.9800 . ?
C26 H26B 0.9800 . ?
C26 H26C 0.9800 . ?
C27 H27A 0.9800 . ?
C27 H27B 0.9800 . ?
C27 H27C 0.9800 . ?
N31 C32 1.114(9) . ?
C32 C33 1.310(9) . ?
C32 C32 1.493(13) 2_656 ?
C33 H33A 0.9800 . ?
C33 H33B 0.9800 . ?
C33 H33C 0.9800 . ?

loop_
_geom_torsion_atom_site_label_1
_geom_torsion_atom_site_label_2
_geom_torsion_atom_site_label_3
_geom_torsion_atom_site_label_4
_geom_torsion
_geom_torsion_site_symmetry_1
_geom_torsion_site_symmetry_2
_geom_torsion_site_symmetry_3
_geom_torsion_site_symmetry_4
_geom_torsion_publ_flag
C7 O1 C2 C3 9.3(4) . . . . ?
C7 O1 C2 C1 -171.3(2) . . . . ?
C6 C1 C2 C3 -0.3(4) . . . . ?
C11 C1 C2 C3 -178.2(3) . . . . ?
C6 C1 C2 O1 -179.7(2) . . . . ?
C11 C1 C2 O1 2.4(4) . . . . ?
O1 C2 C3 C4 178.6(3) . . . . ?
C1 C2 C3 C4 -0.7(4) . . . . ?
C2 C3 C4 C5 1.3(4) . . . . ?
C8 O2 C5 C6 178.5(3) . . . . ?
C8 O2 C5 C4 -1.8(4) . . . . ?
C3 C4 C5 C6 -0.9(4) . . . . ?
C3 C4 C5 O2 179.4(3) . . . . ?
O2 C5 C6 C1 179.6(2) . . . . ?
C4 C5 C6 C1 -0.1(4) . . . . ?
C2 C1 C6 C5 0.7(4) . . . . ?
C11 C1 C6 C5 178.4(3) . . . . ?
C15 N11 C11 N21 136.6(3) . . . . ?
N12 N11 C11 N21 -55.0(3) . . . . ?
C15 N11 C11 C1 -95.7(3) . . . . ?
N12 N11 C11 C1 72.7(3) . . . . ?
C6 C1 C11 N21 115.8(3) . . . . ?
C2 C1 C11 N21 -66.4(3) . . . . ?
C6 C1 C11 N11 -10.3(4) . . . . ?
C2 C1 C11 N11 167.5(2) . . . . ?
C15 N11 N12 C13 -1.6(3) . . . . ?
C11 N11 N12 C13 -171.7(2) . . . . ?
C15 N11 N12 Co1 -172.8(2) . . . . ?
C11 N11 N12 Co1 17.0(4) . . . . ?
N22 Co1 N12 C13 -161.7(3) . . . . ?
Cl1 Co1 N12 C13 73.4(3) . . . . ?
Cl2 Co1 N12 C13 -54.5(3) . . . . ?
N22 Co1 N12 N11 7.4(2) . . . . ?
Cl1 Co1 N12 N11 -117.5(2) . . . . ?
Cl2 Co1 N12 N11 114.6(2) . . . . ?
N11 N12 C13 C14 1.4(3) . . . . ?
Co1 N12 C13 C14 172.0(2) . . . . ?
N11 N12 C13 C16 -179.8(3) . . . . ?
Co1 N12 C13 C16 -9.2(4) . . . . ?
N12 C13 C14 C15 -0.7(4) . . . . ?
C16 C13 C14 C15 -179.4(3) . . . . ?
N12 N11 C15 C14 1.2(3) . . . . ?
C11 N11 C15 C14 170.5(3) . . . . ?
N12 N11 C15 C17 -179.6(3) . . . . ?
C11 N11 C15 C17 -10.3(5) . . . . ?
C13 C14 C15 N11 -0.3(3) . . . . ?
C13 C14 C15 C17 -179.4(3) . . . . ?
N11 C11 N21 C25 -123.4(3) . . . . ?
C1 C11 N21 C25 109.0(3) . . . . ?
N11 C11 N21 N22 71.3(3) . . . . ?
C1 C11 N21 N22 -56.3(3) . . . . ?
C25 N21 N22 C23 0.8(3) . . . . ?
C11 N21 N22 C23 168.4(2) . . . . ?
C25 N21 N22 Co1 148.5(2) . . . . ?
C11 N21 N22 Co1 -43.9(3) . . . . ?
N12 Co1 N22 C23 145.7(3) . . . . ?
Cl1 Co1 N22 C23 -93.9(3) . . . . ?
Cl2 Co1 N22 C23 35.9(3) . . . . ?
N12 Co1 N22 N21 5.0(2) . . . . ?
Cl1 Co1 N22 N21 125.35(19) . . . . ?
Cl2 Co1 N22 N21 -104.8(2) . . . . ?
N21 N22 C23 C24 -1.0(3) . . . . ?
Co1 N22 C23 C24 -146.0(2) . . . . ?
N21 N22 C23 C26 178.9(3) . . . . ?
Co1 N22 C23 C26 33.8(4) . . . . ?
N22 C23 C24 C25 0.8(4) . . . . ?
C26 C23 C24 C25 -179.0(3) . . . . ?
N22 N21 C25 C24 -0.3(3) . . . . ?
C11 N21 C25 C24 -166.5(3) . . . . ?
N22 N21 C25 C27 179.6(3) . . . . ?
C11 N21 C25 C27 13.3(5) . . . . ?
C23 C24 C25 N21 -0.3(4) . . . . ?
C23 C24 C25 C27 179.8(3) . . . . ?
